data_4134188
loop_
_publ_author_name
'Guo, Yinliang'
'Guo, Zhixian'
'Lu, Jia-Tian'
'Fang, Runting'
'Chen, Si-Cong'
'Luo, Tuoping'

_publ_section_title
;
 Total Synthesis of (-)-Batrachotoxinin A: A Local-Desymmetrization
 Approach.
;
_journal_issue 8
_journal_name_full 'Journal of the American Chemical Society'
_journal_page_first 3675
_journal_page_last 3679
_journal_paper_doi 10.1021/jacs.9b12882
_journal_volume 142
_journal_year 2020
_chemical_formula_sum 'C26 H38 O9'
_chemical_formula_weight 494.56
_space_group_crystal_system monoclinic
_space_group_IT_number 14
_space_group_name_Hall '-P 2yn'
_space_group_name_H-M_alt 'P 1 21/n 1'
_atom_sites_solution_hydrogens geom
_atom_sites_solution_primary dual
_audit_creation_method SHELXL-2014/7
_cell_angle_alpha 90
_cell_angle_beta 110.443(4)
_cell_angle_gamma 90
_cell_formula_units_Z 4
_cell_length_a 13.6338(5)
_cell_length_b 11.3956(3)
_cell_length_c 16.6242(5)
_cell_measurement_reflns_used 6086
_cell_measurement_temperature 180.00(10)
_cell_measurement_theta_max 28.8770
_cell_measurement_theta_min 2.4050
_cell_volume 2420.16(15)
_computing_structure_refinement 'SHELXL-2014/7 (Sheldrick, 2014)'
_diffrn_ambient_environment N~2~
_diffrn_ambient_temperature 180.00(10)
_diffrn_detector 'CCD plate'
_diffrn_measured_fraction_theta_full 0.999
_diffrn_measured_fraction_theta_max 0.998
_diffrn_measurement_device 'four-circle diffractometer'
_diffrn_measurement_device_type 'XtaLAB AFC12 (RINC): Kappa single'
_diffrn_radiation_monochromator graphite
_diffrn_radiation_probe x-ray
_diffrn_radiation_type 'Mo K\a'
_diffrn_radiation_wavelength 0.71073
_diffrn_reflns_av_R_equivalents 0.0424
_diffrn_reflns_av_unetI/netI 0.0446
_diffrn_reflns_Laue_measured_fraction_full 0.999
_diffrn_reflns_Laue_measured_fraction_max 0.998
_diffrn_reflns_limit_h_max 17
_diffrn_reflns_limit_h_min -11
_diffrn_reflns_limit_k_max 14
_diffrn_reflns_limit_k_min -14
_diffrn_reflns_limit_l_max 15
_diffrn_reflns_limit_l_min -21
_diffrn_reflns_number 17651
_diffrn_reflns_point_group_measured_fraction_full 0.999
_diffrn_reflns_point_group_measured_fraction_max 0.998
_diffrn_reflns_theta_full 25.242
_diffrn_reflns_theta_max 27.485
_diffrn_reflns_theta_min 2.395
_diffrn_source 'fine-focus sealed X-ray tube'
_diffrn_source_type 'Enhance (Mo) X-ray Source'
_exptl_absorpt_coefficient_mu 0.102
_exptl_absorpt_correction_T_max 1.00000
_exptl_absorpt_correction_T_min 0.86570
_exptl_absorpt_correction_type multi-scan
_exptl_absorpt_process_details
;
CrysAlisPro 1.171.39.29a (Rigaku Oxford Diffraction, 2015)
Empirical absorption correction using spherical harmonics,
 implemented in SCALE3 ABSPACK scaling algorithm.
;
_exptl_crystal_colour colorless
_exptl_crystal_density_diffrn 1.357
_exptl_crystal_description block
_exptl_crystal_F_000 1064
_exptl_crystal_size_max 0.09
_exptl_crystal_size_mid 0.06
_exptl_crystal_size_min 0.04
_refine_diff_density_max 0.306
_refine_diff_density_min -0.225
_refine_diff_density_rms 0.053
_refine_ls_extinction_method none
_refine_ls_goodness_of_fit_ref 1.041
_refine_ls_hydrogen_treatment constr
_refine_ls_matrix_type full
_refine_ls_number_parameters 323
_refine_ls_number_reflns 5544
_refine_ls_number_restraints 0
_refine_ls_restrained_S_all 1.041
_refine_ls_R_factor_all 0.0608
_refine_ls_R_factor_gt 0.0450
_refine_ls_shift/su_max 0.000
_refine_ls_shift/su_mean 0.000
_refine_ls_structure_factor_coef Fsqd
_refine_ls_weighting_details 'w=1/[\s^2^(Fo^2^)+(0.0498P)^2^+0.8966P] where P=(Fo^2^+2Fc^2^)/3'
_refine_ls_weighting_scheme calc
_refine_ls_wR_factor_gt 0.1075
_refine_ls_wR_factor_ref 0.1140
_reflns_Friedel_coverage 0.000
_reflns_number_gt 4389
_reflns_number_total 5544
_reflns_threshold_expression 'I > 2\s(I)'
_cod_data_source_file ja9b12882_si_009.cif
_cod_data_source_block 3
_cod_depositor_comments 'Adding full bibliography for 4134185--4134193.cif.'
_cod_original_cell_volume 2420.16(14)
_cod_original_sg_symbol_H-M 'P 21/n'
_cod_database_code 4134188
_shelx_shelxl_version_number 2014/7
_shelx_space_group_comment
;
The symmetry employed for this shelxl refinement is uniquely defined
by the following loop, which should always be used as a source of
symmetry information in preference to the above space-group names.
They are only intended as comments.
;

loop_
_space_group_symop_operation_xyz
'x, y, z'
'-x+1/2, y+1/2, -z+1/2'
'-x, -y, -z'
'x-1/2, -y-1/2, z-1/2'

loop_
_atom_site_label
_atom_site_type_symbol
_atom_site_fract_x
_atom_site_fract_y
_atom_site_fract_z
_atom_site_U_iso_or_equiv
_atom_site_adp_type
_atom_site_occupancy
_atom_site_site_symmetry_order
_atom_site_calc_flag
_atom_site_refinement_flags_posn
_atom_site_refinement_flags_adp
_atom_site_refinement_flags_occupancy
_atom_site_disorder_assembly
_atom_site_disorder_group
O1 O 0.35383(8) 0.09065(9) 0.47166(6) 0.0211(2) Uani 1 1 d . . . . .
O2 O 0.45789(7) 0.12660(9) 0.39206(6) 0.0160(2) Uani 1 1 d . . . . .
O3 O 0.63125(8) -0.00104(9) 0.37045(7) 0.0202(2) Uani 1 1 d . . . . .
H3 H 0.6268 -0.0007 0.4184 0.030 Uiso 1 1 calc R U . . .
O4 O 0.48209(8) 0.44606(9) 0.23888(6) 0.0200(2) Uani 1 1 d . . . . .
O5 O 0.63705(8) 0.43422(9) 0.20699(7) 0.0217(2) Uani 1 1 d . . . . .
O6 O 0.81304(9) 0.30622(10) 0.20374(7) 0.0268(3) Uani 1 1 d . . . . .
H6 H 0.8073 0.3750 0.1883 0.040 Uiso 1 1 calc R U . . .
O7 O 0.84311(8) 0.34879(10) 0.34889(7) 0.0273(3) Uani 1 1 d . . . . .
O8 O 0.82003(9) 0.47438(10) 0.33380(7) 0.0271(3) Uani 1 1 d . . . . .
O9 O 0.82148(9) 0.54805(11) 0.46585(7) 0.0301(3) Uani 1 1 d . . . . .
C1 C 0.33002(16) 0.20946(15) 0.48524(12) 0.0348(4) Uani 1 1 d . . . . .
H1A H 0.2606 0.2282 0.4474 0.052 Uiso 1 1 calc R U . . .
H1B H 0.3794 0.2609 0.4738 0.052 Uiso 1 1 calc R U . . .
H1C H 0.3341 0.2192 0.5437 0.052 Uiso 1 1 calc R U . . .
C2 C 0.36573(11) 0.06411(13) 0.39281(9) 0.0174(3) Uani 1 1 d . . . . .
C3 C 0.38950(12) -0.06521(13) 0.39292(10) 0.0199(3) Uani 1 1 d . . . . .
H3A H 0.3299 -0.1110 0.3938 0.024 Uiso 1 1 calc R U . . .
H3B H 0.4493 -0.0851 0.4433 0.024 Uiso 1 1 calc R U . . .
C4 C 0.41338(12) -0.09165(13) 0.31062(10) 0.0216(3) Uani 1 1 d . . . . .
H4A H 0.4838 -0.1228 0.3261 0.026 Uiso 1 1 calc R U . . .
H4B H 0.3650 -0.1507 0.2772 0.026 Uiso 1 1 calc R U . . .
C5 C 0.40350(11) 0.01998(13) 0.25579(9) 0.0188(3) Uani 1 1 d . . . . .
C6 C 0.47196(11) 0.12218(13) 0.30890(9) 0.0157(3) Uani 1 1 d . . . . .
C7 C 0.27078(11) 0.09767(14) 0.31492(9) 0.0204(3) Uani 1 1 d . . . . .
H7A H 0.2593 0.1817 0.3148 0.024 Uiso 1 1 calc R U . . .
H7B H 0.2089 0.0584 0.3178 0.024 Uiso 1 1 calc R U . . .
C8 C 0.28936(11) 0.06149(14) 0.23150(9) 0.0205(3) Uani 1 1 d . . . . .
H8 H 0.2425 -0.0038 0.2047 0.025 Uiso 1 1 calc R U . . .
C9 C 0.26684(12) 0.16336(14) 0.16873(10) 0.0233(3) Uani 1 1 d . . . . .
H9A H 0.2678 0.1361 0.1137 0.028 Uiso 1 1 calc R U . . .
H9B H 0.1978 0.1948 0.1602 0.028 Uiso 1 1 calc R U . . .
C10 C 0.34730(11) 0.25741(14) 0.20276(9) 0.0215(3) Uani 1 1 d . . . . .
H10 H 0.3319 0.3317 0.1785 0.026 Uiso 1 1 calc R U . . .
C11 C 0.43959(11) 0.24245(13) 0.26540(9) 0.0169(3) Uani 1 1 d . . . . .
C12 C 0.42999(13) -0.01095(15) 0.17620(10) 0.0262(4) Uani 1 1 d . . . . .
H12A H 0.3757 -0.0596 0.1387 0.039 Uiso 1 1 calc R U . . .
H12B H 0.4954 -0.0524 0.1933 0.039 Uiso 1 1 calc R U . . .
H12C H 0.4355 0.0598 0.1467 0.039 Uiso 1 1 calc R U . . .
C13 C 0.51026(11) 0.34996(13) 0.29995(9) 0.0171(3) Uani 1 1 d . . . . .
C14 C 0.62967(11) 0.32612(13) 0.32993(9) 0.0162(3) Uani 1 1 d . . . . .
C15 C 0.65236(11) 0.20839(13) 0.37801(9) 0.0171(3) Uani 1 1 d . . . . .
H15A H 0.7263 0.1910 0.3937 0.021 Uiso 1 1 calc R U . . .
H15B H 0.6375 0.2165 0.4307 0.021 Uiso 1 1 calc R U . . .
C16 C 0.59005(11) 0.10534(13) 0.32753(9) 0.0165(3) Uani 1 1 d . . . . .
H16 H 0.6004 0.1039 0.2721 0.020 Uiso 1 1 calc R U . . .
C17 C 0.49695(12) 0.40401(14) 0.38003(10) 0.0209(3) Uani 1 1 d . . . . .
H17A H 0.4313 0.4463 0.3653 0.025 Uiso 1 1 calc R U . . .
H17B H 0.4991 0.3440 0.4220 0.025 Uiso 1 1 calc R U . . .
C18 C 0.59037(12) 0.48771(14) 0.41431(11) 0.0250(3) Uani 1 1 d . . . . .
H18A H 0.6072 0.5018 0.4752 0.030 Uiso 1 1 calc R U . . .
H18B H 0.5752 0.5622 0.3843 0.030 Uiso 1 1 calc R U . . .
C19 C 0.68194(11) 0.42449(13) 0.39743(9) 0.0193(3) Uani 1 1 d . . . . .
H19 H 0.7210 0.3835 0.4509 0.023 Uiso 1 1 calc R U . . .
C20 C 0.75835(12) 0.51310(14) 0.38274(9) 0.0211(3) Uani 1 1 d . . . . .
H20 H 0.7178 0.5815 0.3536 0.025 Uiso 1 1 calc R U . . .
C21 C 0.89351(15) 0.64010(17) 0.46698(11) 0.0351(4) Uani 1 1 d . . . . .
H21A H 0.9413 0.6132 0.4401 0.053 Uiso 1 1 calc R U . . .
H21B H 0.9320 0.6620 0.5253 0.053 Uiso 1 1 calc R U . . .
H21C H 0.8556 0.7068 0.4363 0.053 Uiso 1 1 calc R U . . .
C22 C 0.77777(12) 0.29351(15) 0.27197(9) 0.0228(3) Uani 1 1 d . . . . .
H22 H 0.7828 0.2093 0.2848 0.027 Uiso 1 1 calc R U . . .
C23 C 0.66235(11) 0.32439(13) 0.25071(9) 0.0184(3) Uani 1 1 d . . . . .
H23 H 0.6208 0.2637 0.2119 0.022 Uiso 1 1 calc R U . . .
C24 C 0.52730(12) 0.45661(14) 0.17328(10) 0.0226(3) Uani 1 1 d . . . . .
C25 C 0.51563(14) 0.58541(15) 0.14937(11) 0.0309(4) Uani 1 1 d . . . . .
H25A H 0.4428 0.6041 0.1226 0.046 Uiso 1 1 calc R U . . .
H25B H 0.5515 0.6017 0.1102 0.046 Uiso 1 1 calc R U . . .
H25C H 0.5452 0.6321 0.2002 0.046 Uiso 1 1 calc R U . . .
C26 C 0.47394(13) 0.37992(16) 0.09483(10) 0.0293(4) Uani 1 1 d . . . . .
H26A H 0.4793 0.2990 0.1119 0.044 Uiso 1 1 calc R U . . .
H26B H 0.5075 0.3911 0.0533 0.044 Uiso 1 1 calc R U . . .
H26C H 0.4015 0.4015 0.0699 0.044 Uiso 1 1 calc R U . . .

loop_
_atom_site_aniso_label
_atom_site_aniso_U_11
_atom_site_aniso_U_22
_atom_site_aniso_U_33
_atom_site_aniso_U_23
_atom_site_aniso_U_13
_atom_site_aniso_U_12
O1 0.0254(6) 0.0215(6) 0.0219(5) 0.0010(4) 0.0153(4) 0.0010(4)
O2 0.0161(5) 0.0186(5) 0.0156(5) -0.0013(4) 0.0086(4) -0.0030(4)
O3 0.0230(5) 0.0193(6) 0.0210(5) 0.0037(4) 0.0112(4) 0.0059(4)
O4 0.0211(5) 0.0192(5) 0.0215(5) 0.0062(4) 0.0096(4) 0.0020(4)
O5 0.0204(5) 0.0250(6) 0.0209(5) 0.0061(4) 0.0087(4) -0.0016(4)
O6 0.0325(6) 0.0243(6) 0.0328(6) 0.0022(5) 0.0228(5) 0.0006(5)
O7 0.0212(6) 0.0310(7) 0.0290(6) 0.0010(5) 0.0080(5) 0.0008(5)
O8 0.0275(6) 0.0265(6) 0.0308(6) 0.0004(5) 0.0147(5) -0.0065(5)
O9 0.0328(7) 0.0360(7) 0.0202(6) -0.0020(5) 0.0075(5) -0.0183(5)
C1 0.0531(12) 0.0268(9) 0.0357(9) 0.0003(8) 0.0296(9) 0.0078(8)
C2 0.0163(7) 0.0198(7) 0.0192(7) 0.0000(6) 0.0100(6) -0.0028(6)
C3 0.0187(7) 0.0181(8) 0.0231(7) 0.0008(6) 0.0074(6) -0.0037(6)
C4 0.0217(8) 0.0170(7) 0.0269(8) -0.0040(6) 0.0097(6) -0.0030(6)
C5 0.0177(7) 0.0204(8) 0.0191(7) -0.0038(6) 0.0075(6) -0.0030(6)
C6 0.0162(7) 0.0183(7) 0.0149(6) 0.0002(5) 0.0080(5) 0.0003(5)
C7 0.0147(7) 0.0222(8) 0.0254(8) 0.0017(6) 0.0082(6) -0.0003(6)
C8 0.0167(7) 0.0226(8) 0.0208(7) -0.0028(6) 0.0049(6) -0.0041(6)
C9 0.0181(7) 0.0282(9) 0.0202(7) 0.0006(6) 0.0025(6) -0.0020(6)
C10 0.0177(7) 0.0240(8) 0.0221(7) 0.0045(6) 0.0062(6) 0.0005(6)
C11 0.0158(7) 0.0188(7) 0.0181(7) 0.0002(6) 0.0085(5) -0.0002(6)
C12 0.0263(8) 0.0310(9) 0.0221(8) -0.0095(7) 0.0095(6) -0.0030(7)
C13 0.0166(7) 0.0184(7) 0.0177(7) 0.0033(6) 0.0077(6) 0.0002(6)
C14 0.0152(7) 0.0192(7) 0.0153(6) 0.0008(5) 0.0067(5) -0.0021(5)
C15 0.0142(7) 0.0214(8) 0.0163(7) 0.0026(6) 0.0061(5) -0.0003(6)
C16 0.0165(7) 0.0186(7) 0.0167(7) 0.0025(6) 0.0087(5) 0.0011(6)
C17 0.0218(8) 0.0210(8) 0.0235(7) -0.0008(6) 0.0125(6) -0.0003(6)
C18 0.0276(8) 0.0242(8) 0.0275(8) -0.0072(7) 0.0151(7) -0.0059(7)
C19 0.0207(8) 0.0213(8) 0.0163(7) 0.0007(6) 0.0072(6) -0.0041(6)
C20 0.0208(7) 0.0233(8) 0.0192(7) -0.0007(6) 0.0071(6) -0.0038(6)
C21 0.0387(10) 0.0376(10) 0.0305(9) -0.0076(8) 0.0140(8) -0.0221(8)
C22 0.0215(8) 0.0272(8) 0.0234(8) 0.0009(6) 0.0125(6) -0.0024(6)
C23 0.0194(7) 0.0209(8) 0.0171(7) 0.0017(6) 0.0092(6) -0.0019(6)
C24 0.0212(8) 0.0272(8) 0.0202(7) 0.0054(6) 0.0083(6) -0.0001(6)
C25 0.0295(9) 0.0305(10) 0.0333(9) 0.0127(7) 0.0115(7) 0.0006(7)
C26 0.0278(9) 0.0387(10) 0.0200(8) 0.0026(7) 0.0067(6) -0.0014(7)

loop_
_atom_type_symbol
_atom_type_description
_atom_type_scat_dispersion_real
_atom_type_scat_dispersion_imag
_atom_type_scat_source
C C 0.0033 0.0016 'International Tables Vol C Tables 4.2.6.8 and 6.1.1.4'
H H 0.0000 0.0000 'International Tables Vol C Tables 4.2.6.8 and 6.1.1.4'
O O 0.0106 0.0060 'International Tables Vol C Tables 4.2.6.8 and 6.1.1.4'

loop_
_geom_angle_atom_site_label_1
_geom_angle_atom_site_label_2
_geom_angle_atom_site_label_3
_geom_angle
_geom_angle_site_symmetry_1
_geom_angle_site_symmetry_3
_geom_angle_publ_flag
C2 O1 C1 117.19(11) . . ?
C2 O2 C6 113.09(10) . . ?
C16 O3 H3 109.5 . . ?
C24 O4 C13 121.12(11) . . ?
C24 O5 C23 113.00(11) . . ?
C22 O6 H6 109.5 . . ?
C22 O7 O8 104.37(11) . . ?
C20 O8 O7 109.72(10) . . ?
C20 O9 C21 113.69(12) . . ?
O1 C1 H1A 109.5 . . ?
O1 C1 H1B 109.5 . . ?
H1A C1 H1B 109.5 . . ?
O1 C1 H1C 109.5 . . ?
H1A C1 H1C 109.5 . . ?
H1B C1 H1C 109.5 . . ?
O1 C2 O2 106.54(11) . . ?
O1 C2 C3 107.65(11) . . ?
O2 C2 C3 107.07(11) . . ?
O1 C2 C7 113.37(12) . . ?
O2 C2 C7 110.55(11) . . ?
C3 C2 C7 111.35(12) . . ?
C2 C3 C4 107.55(12) . . ?
C2 C3 H3A 110.2 . . ?
C4 C3 H3A 110.2 . . ?
C2 C3 H3B 110.2 . . ?
C4 C3 H3B 110.2 . . ?
H3A C3 H3B 108.5 . . ?
C5 C4 C3 111.16(12) . . ?
C5 C4 H4A 109.4 . . ?
C3 C4 H4A 109.4 . . ?
C5 C4 H4B 109.4 . . ?
C3 C4 H4B 109.4 . . ?
H4A C4 H4B 108.0 . . ?
C12 C5 C8 111.49(12) . . ?
C12 C5 C4 108.83(12) . . ?
C8 C5 C4 106.26(12) . . ?
C12 C5 C6 112.73(12) . . ?
C8 C5 C6 105.62(12) . . ?
C4 C5 C6 111.70(12) . . ?
O2 C6 C11 107.62(11) . . ?
O2 C6 C16 106.69(10) . . ?
C11 C6 C16 108.24(11) . . ?
O2 C6 C5 108.12(11) . . ?
C11 C6 C5 112.46(11) . . ?
C16 C6 C5 113.41(11) . . ?
C2 C7 C8 109.71(12) . . ?
C2 C7 H7A 109.7 . . ?
C8 C7 H7A 109.7 . . ?
C2 C7 H7B 109.7 . . ?
C8 C7 H7B 109.7 . . ?
H7A C7 H7B 108.2 . . ?
C9 C8 C5 111.01(12) . . ?
C9 C8 C7 110.76(13) . . ?
C5 C8 C7 108.25(12) . . ?
C9 C8 H8 108.9 . . ?
C5 C8 H8 108.9 . . ?
C7 C8 H8 108.9 . . ?
C10 C9 C8 110.00(12) . . ?
C10 C9 H9A 109.7 . . ?
C8 C9 H9A 109.7 . . ?
C10 C9 H9B 109.7 . . ?
C8 C9 H9B 109.7 . . ?
H9A C9 H9B 108.2 . . ?
C11 C10 C9 124.78(14) . . ?
C11 C10 H10 117.6 . . ?
C9 C10 H10 117.6 . . ?
C10 C11 C13 119.06(13) . . ?
C10 C11 C6 121.15(13) . . ?
C13 C11 C6 119.56(12) . . ?
C5 C12 H12A 109.5 . . ?
C5 C12 H12B 109.5 . . ?
H12A C12 H12B 109.5 . . ?
C5 C12 H12C 109.5 . . ?
H12A C12 H12C 109.5 . . ?
H12B C12 H12C 109.5 . . ?
O4 C13 C17 102.80(11) . . ?
O4 C13 C11 111.18(11) . . ?
C17 C13 C11 113.25(11) . . ?
O4 C13 C14 110.41(11) . . ?
C17 C13 C14 102.74(11) . . ?
C11 C13 C14 115.48(12) . . ?
C23 C14 C15 111.71(12) . . ?
C23 C14 C13 108.30(11) . . ?
C15 C14 C13 108.55(11) . . ?
C23 C14 C19 115.35(11) . . ?
C15 C14 C19 107.04(11) . . ?
C13 C14 C19 105.55(11) . . ?
C16 C15 C14 114.55(11) . . ?
C16 C15 H15A 108.6 . . ?
C14 C15 H15A 108.6 . . ?
C16 C15 H15B 108.6 . . ?
C14 C15 H15B 108.6 . . ?
H15A C15 H15B 107.6 . . ?
O3 C16 C15 109.63(11) . . ?
O3 C16 C6 114.18(11) . . ?
C15 C16 C6 110.99(12) . . ?
O3 C16 H16 107.2 . . ?
C15 C16 H16 107.2 . . ?
C6 C16 H16 107.2 . . ?
C18 C17 C13 103.75(12) . . ?
C18 C17 H17A 111.0 . . ?
C13 C17 H17A 111.0 . . ?
C18 C17 H17B 111.0 . . ?
C13 C17 H17B 111.0 . . ?
H17A C17 H17B 109.0 . . ?
C17 C18 C19 105.11(12) . . ?
C17 C18 H18A 110.7 . . ?
C19 C18 H18A 110.7 . . ?
C17 C18 H18B 110.7 . . ?
C19 C18 H18B 110.7 . . ?
H18A C18 H18B 108.8 . . ?
C20 C19 C18 111.01(13) . . ?
C20 C19 C14 121.43(12) . . ?
C18 C19 C14 105.55(12) . . ?
C20 C19 H19 105.9 . . ?
C18 C19 H19 105.9 . . ?
C14 C19 H19 105.9 . . ?
O9 C20 O8 111.52(12) . . ?
O9 C20 C19 104.31(11) . . ?
O8 C20 C19 117.12(13) . . ?
O9 C20 H20 107.8 . . ?
O8 C20 H20 107.8 . . ?
C19 C20 H20 107.8 . . ?
O9 C21 H21A 109.5 . . ?
O9 C21 H21B 109.5 . . ?
H21A C21 H21B 109.5 . . ?
O9 C21 H21C 109.5 . . ?
H21A C21 H21C 109.5 . . ?
H21B C21 H21C 109.5 . . ?
O6 C22 O7 113.67(12) . . ?
O6 C22 C23 114.22(12) . . ?
O7 C22 C23 112.10(12) . . ?
O6 C22 H22 105.3 . . ?
O7 C22 H22 105.3 . . ?
C23 C22 H22 105.3 . . ?
O5 C23 C22 111.45(12) . . ?
O5 C23 C14 109.60(12) . . ?
C22 C23 C14 112.93(12) . . ?
O5 C23 H23 107.5 . . ?
C22 C23 H23 107.5 . . ?
C14 C23 H23 107.5 . . ?
O5 C24 O4 110.94(11) . . ?
O5 C24 C25 106.04(13) . . ?
O4 C24 C25 104.32(13) . . ?
O5 C24 C26 110.78(13) . . ?
O4 C24 C26 113.51(13) . . ?
C25 C24 C26 110.82(14) . . ?
C24 C25 H25A 109.5 . . ?
C24 C25 H25B 109.5 . . ?
H25A C25 H25B 109.5 . . ?
C24 C25 H25C 109.5 . . ?
H25A C25 H25C 109.5 . . ?
H25B C25 H25C 109.5 . . ?
C24 C26 H26A 109.5 . . ?
C24 C26 H26B 109.5 . . ?
H26A C26 H26B 109.5 . . ?
C24 C26 H26C 109.5 . . ?
H26A C26 H26C 109.5 . . ?
H26B C26 H26C 109.5 . . ?

loop_
_geom_bond_atom_site_label_1
_geom_bond_atom_site_label_2
_geom_bond_distance
_geom_bond_site_symmetry_2
_geom_bond_publ_flag
O1 C2 1.4087(17) . ?
O1 C1 1.428(2) . ?
O2 C2 1.4482(16) . ?
O2 C6 1.4613(15) . ?
O3 C16 1.4192(17) . ?
O3 H3 0.8200 . ?
O4 C24 1.4329(17) . ?
O4 C13 1.4509(17) . ?
O5 C24 1.4255(18) . ?
O5 C23 1.4279(18) . ?
O6 C22 1.3856(17) . ?
O6 H6 0.8200 . ?
O7 C22 1.4248(19) . ?
O7 O8 1.4680(16) . ?
O8 C20 1.4289(18) . ?
O9 C20 1.4064(18) . ?
O9 C21 1.4326(19) . ?
C1 H1A 0.9600 . ?
C1 H1B 0.9600 . ?
C1 H1C 0.9600 . ?
C2 C3 1.509(2) . ?
C2 C7 1.526(2) . ?
C3 C4 1.543(2) . ?
C3 H3A 0.9700 . ?
C3 H3B 0.9700 . ?
C4 C5 1.543(2) . ?
C4 H4A 0.9700 . ?
C4 H4B 0.9700 . ?
C5 C12 1.529(2) . ?
C5 C8 1.539(2) . ?
C5 C6 1.559(2) . ?
C6 C11 1.540(2) . ?
C6 C16 1.5415(19) . ?
C7 C8 1.550(2) . ?
C7 H7A 0.9700 . ?
C7 H7B 0.9700 . ?
C8 C9 1.519(2) . ?
C8 H8 0.9800 . ?
C9 C10 1.496(2) . ?
C9 H9A 0.9700 . ?
C9 H9B 0.9700 . ?
C10 C11 1.335(2) . ?
C10 H10 0.9300 . ?
C11 C13 1.540(2) . ?
C12 H12A 0.9600 . ?
C12 H12B 0.9600 . ?
C12 H12C 0.9600 . ?
C13 C17 1.534(2) . ?
C13 C14 1.5511(19) . ?
C14 C23 1.5308(19) . ?
C14 C15 1.537(2) . ?
C14 C19 1.570(2) . ?
C15 C16 1.519(2) . ?
C15 H15A 0.9700 . ?
C15 H15B 0.9700 . ?
C16 H16 0.9800 . ?
C17 C18 1.533(2) . ?
C17 H17A 0.9700 . ?
C17 H17B 0.9700 . ?
C18 C19 1.550(2) . ?
C18 H18A 0.9700 . ?
C18 H18B 0.9700 . ?
C19 C20 1.530(2) . ?
C19 H19 0.9800 . ?
C20 H20 0.9800 . ?
C21 H21A 0.9600 . ?
C21 H21B 0.9600 . ?
C21 H21C 0.9600 . ?
C22 C23 1.528(2) . ?
C22 H22 0.9800 . ?
C23 H23 0.9800 . ?
C24 C25 1.514(2) . ?
C24 C26 1.527(2) . ?
C25 H25A 0.9600 . ?
C25 H25B 0.9600 . ?
C25 H25C 0.9600 . ?
C26 H26A 0.9600 . ?
C26 H26B 0.9600 . ?
C26 H26C 0.9600 . ?

loop_
_geom_hbond_atom_site_label_D
_geom_hbond_atom_site_label_H
_geom_hbond_atom_site_label_A
_geom_hbond_distance_DH
_geom_hbond_distance_HA
_geom_hbond_distance_DA
_geom_hbond_angle_DHA
_geom_hbond_site_symmetry_A
O3 H3 O1 0.82 2.03 2.7570(14) 147.3 3_656
O6 H6 O3 0.82 2.05 2.7525(15) 142.7 2_655

loop_
_geom_torsion_atom_site_label_1
_geom_torsion_atom_site_label_2
_geom_torsion_atom_site_label_3
_geom_torsion_atom_site_label_4
_geom_torsion
_geom_torsion_site_symmetry_1
_geom_torsion_site_symmetry_2
_geom_torsion_site_symmetry_3
_geom_torsion_site_symmetry_4
_geom_torsion_publ_flag
C22 O7 O8 C20 106.30(12) . . . . ?
C1 O1 C2 O2 65.84(16) . . . . ?
C1 O1 C2 C3 -179.59(13) . . . . ?
C1 O1 C2 C7 -55.98(17) . . . . ?
C6 O2 C2 O1 -171.34(10) . . . . ?
C6 O2 C2 C3 73.70(14) . . . . ?
C6 O2 C2 C7 -47.76(15) . . . . ?
O1 C2 C3 C4 -174.44(11) . . . . ?
O2 C2 C3 C4 -60.22(14) . . . . ?
C7 C2 C3 C4 60.72(15) . . . . ?
C2 C3 C4 C5 -0.92(16) . . . . ?
C3 C4 C5 C12 178.93(12) . . . . ?
C3 C4 C5 C8 -60.89(15) . . . . ?
C3 C4 C5 C6 53.82(16) . . . . ?
C2 O2 C6 C11 104.24(12) . . . . ?
C2 O2 C6 C16 -139.79(11) . . . . ?
C2 O2 C6 C5 -17.47(15) . . . . ?
C12 C5 C6 O2 -167.21(12) . . . . ?
C8 C5 C6 O2 70.81(13) . . . . ?
C4 C5 C6 O2 -44.29(15) . . . . ?
C12 C5 C6 C11 74.12(15) . . . . ?
C8 C5 C6 C11 -47.86(14) . . . . ?
C4 C5 C6 C11 -162.96(11) . . . . ?
C12 C5 C6 C16 -49.11(16) . . . . ?
C8 C5 C6 C16 -171.09(11) . . . . ?
C4 C5 C6 C16 73.81(15) . . . . ?
O1 C2 C7 C8 -178.08(12) . . . . ?
O2 C2 C7 C8 62.37(15) . . . . ?
C3 C2 C7 C8 -56.52(15) . . . . ?
C12 C5 C8 C9 -55.07(17) . . . . ?
C4 C5 C8 C9 -173.51(12) . . . . ?
C6 C5 C8 C9 67.71(14) . . . . ?
C12 C5 C8 C7 -176.82(13) . . . . ?
C4 C5 C8 C7 64.74(14) . . . . ?
C6 C5 C8 C7 -54.05(15) . . . . ?
C2 C7 C8 C9 -129.77(13) . . . . ?
C2 C7 C8 C5 -7.86(16) . . . . ?
C5 C8 C9 C10 -51.82(17) . . . . ?
C7 C8 C9 C10 68.46(16) . . . . ?
C8 C9 C10 C11 17.0(2) . . . . ?
C9 C10 C11 C13 -174.13(13) . . . . ?
C9 C10 C11 C6 0.4(2) . . . . ?
O2 C6 C11 C10 -102.58(15) . . . . ?
C16 C6 C11 C10 142.47(14) . . . . ?
C5 C6 C11 C10 16.39(18) . . . . ?
O2 C6 C11 C13 71.89(14) . . . . ?
C16 C6 C11 C13 -43.06(16) . . . . ?
C5 C6 C11 C13 -169.14(11) . . . . ?
C24 O4 C13 C17 150.28(12) . . . . ?
C24 O4 C13 C11 -88.25(14) . . . . ?
C24 O4 C13 C14 41.26(17) . . . . ?
C10 C11 C13 O4 -20.22(18) . . . . ?
C6 C11 C13 O4 165.19(11) . . . . ?
C10 C11 C13 C17 94.93(16) . . . . ?
C6 C11 C13 C17 -79.66(16) . . . . ?
C10 C11 C13 C14 -147.00(13) . . . . ?
C6 C11 C13 C14 38.41(17) . . . . ?
O4 C13 C14 C23 -46.16(15) . . . . ?
C17 C13 C14 C23 -155.22(12) . . . . ?
C11 C13 C14 C23 81.01(14) . . . . ?
O4 C13 C14 C15 -167.63(11) . . . . ?
C17 C13 C14 C15 83.32(13) . . . . ?
C11 C13 C14 C15 -40.46(15) . . . . ?
O4 C13 C14 C19 77.91(13) . . . . ?
C17 C13 C14 C19 -31.15(14) . . . . ?
C11 C13 C14 C19 -154.92(12) . . . . ?
C23 C14 C15 C16 -64.46(15) . . . . ?
C13 C14 C15 C16 54.89(15) . . . . ?
C19 C14 C15 C16 168.37(11) . . . . ?
C14 C15 C16 O3 168.66(11) . . . . ?
C14 C15 C16 C6 -64.29(15) . . . . ?
O2 C6 C16 O3 62.46(14) . . . . ?
C11 C6 C16 O3 178.02(11) . . . . ?
C5 C6 C16 O3 -56.46(15) . . . . ?
O2 C6 C16 C15 -62.05(14) . . . . ?
C11 C6 C16 C15 53.51(14) . . . . ?
C5 C6 C16 C15 179.03(11) . . . . ?
O4 C13 C17 C18 -72.83(13) . . . . ?
C11 C13 C17 C18 167.12(12) . . . . ?
C14 C13 C17 C18 41.88(14) . . . . ?
C13 C17 C18 C19 -36.60(15) . . . . ?
C17 C18 C19 C20 150.10(12) . . . . ?
C17 C18 C19 C14 16.73(15) . . . . ?
C23 C14 C19 C20 1.2(2) . . . . ?
C15 C14 C19 C20 126.18(14) . . . . ?
C13 C14 C19 C20 -118.31(14) . . . . ?
C23 C14 C19 C18 128.51(13) . . . . ?
C15 C14 C19 C18 -106.51(13) . . . . ?
C13 C14 C19 C18 9.00(14) . . . . ?
C21 O9 C20 O8 58.04(18) . . . . ?
C21 O9 C20 C19 -174.64(14) . . . . ?
O7 O8 C20 O9 87.60(13) . . . . ?
O7 O8 C20 C19 -32.44(16) . . . . ?
C18 C19 C20 O9 80.91(15) . . . . ?
C14 C19 C20 O9 -154.26(13) . . . . ?
C18 C19 C20 O8 -155.30(13) . . . . ?
C14 C19 C20 O8 -30.5(2) . . . . ?
O8 O7 C22 O6 75.20(14) . . . . ?
O8 O7 C22 C23 -56.21(14) . . . . ?
C24 O5 C23 C22 169.97(12) . . . . ?
C24 O5 C23 C14 -64.28(15) . . . . ?
O6 C22 C23 O5 -48.07(17) . . . . ?
O7 C22 C23 O5 83.07(15) . . . . ?
O6 C22 C23 C14 -171.96(12) . . . . ?
O7 C22 C23 C14 -40.82(17) . . . . ?
C15 C14 C23 O5 178.37(11) . . . . ?
C13 C14 C23 O5 58.87(14) . . . . ?
C19 C14 C23 O5 -59.11(16) . . . . ?
C15 C14 C23 C22 -56.73(16) . . . . ?
C13 C14 C23 C22 -176.23(12) . . . . ?
C19 C14 C23 C22 65.79(17) . . . . ?
C23 O5 C24 O4 53.70(16) . . . . ?
C23 O5 C24 C25 166.38(12) . . . . ?
C23 O5 C24 C26 -73.31(15) . . . . ?
C13 O4 C24 O5 -43.53(17) . . . . ?
C13 O4 C24 C25 -157.29(12) . . . . ?
C13 O4 C24 C26 81.97(16) . . . . ?
